data_4504909
loop_
_publ_author_name
'Bis, Joanna A.'
'Zaworotko, Michael J.'

_publ_section_title
;
 The 2-Aminopyridinium-carboxylate Supramolecular Heterosynthon:&#x2009; A
 Robust Motif for Generation of Multiple-Component Crystals
;
_journal_issue 3
_journal_name_full 'Crystal Growth &amp; Design'
_journal_page_first 1169
_journal_paper_doi 10.1021/cg049622c
_journal_volume 5
_journal_year 2005
_chemical_formula_moiety (C5H7N2)2(C8H4O4)
_chemical_formula_sum 'C18 H18 N4 O4'
_chemical_formula_weight 354.36
_chemical_melting_point 567
_chemical_name_common '2-aminopyridinium terephthalate 2:1'
_chemical_name_systematic
; 
 2-aminopyridinium terephthalate 2:1 
;
_space_group_IT_number 14
_symmetry_cell_setting monoclinic
_symmetry_space_group_name_Hall '-P 2yn'
_symmetry_space_group_name_H-M 'P 1 21/n 1'
_atom_sites_solution_hydrogens geom
_atom_sites_solution_primary direct
_atom_sites_solution_secondary difmap
_audit_creation_method SHELXL-97
_cell_angle_alpha 90.00
_cell_angle_beta 95.094(3)
_cell_angle_gamma 90.00
_cell_formula_units_Z 2
_cell_length_a 5.1991(8)
_cell_length_b 14.606(2)
_cell_length_c 11.1897(17)
_cell_measurement_temperature 100(2)
_cell_volume 846.4(2)
_computing_cell_refinement 'Bruker SMART'
_computing_data_collection 'Bruker SMART'
_computing_data_reduction 'Bruker SAINT'
_computing_molecular_graphics 'Bruker SHELXTL'
_computing_publication_material 'Bruker SHELXTL'
_computing_structure_refinement 'SHELXL-97 (Sheldrick, 1997)'
_computing_structure_solution 'SHELXS-97 (Sheldrick, 1990)'
_diffrn_ambient_temperature 100(2)
_diffrn_measured_fraction_theta_full 0.992
_diffrn_measured_fraction_theta_max 0.992
_diffrn_measurement_device_type 'CCD area detector'
_diffrn_measurement_method 'phi and omega scans'
_diffrn_radiation_monochromator graphite
_diffrn_radiation_source 'fine-focus sealed tube'
_diffrn_radiation_type MoK\a
_diffrn_radiation_wavelength 0.71073
_diffrn_reflns_av_R_equivalents 0.0291
_diffrn_reflns_av_sigmaI/netI 0.0384
_diffrn_reflns_limit_h_max 6
_diffrn_reflns_limit_h_min -6
_diffrn_reflns_limit_k_max 18
_diffrn_reflns_limit_k_min -15
_diffrn_reflns_limit_l_max 14
_diffrn_reflns_limit_l_min -13
_diffrn_reflns_number 4887
_diffrn_reflns_theta_full 27.08
_diffrn_reflns_theta_max 27.08
_diffrn_reflns_theta_min 2.30
_exptl_absorpt_coefficient_mu 0.101
_exptl_absorpt_correction_T_max 1.000
_exptl_absorpt_correction_T_min 0.833
_exptl_absorpt_correction_type empirical
_exptl_crystal_colour colorless
_exptl_crystal_density_diffrn 1.390
_exptl_crystal_density_meas ?
_exptl_crystal_density_method 'not measured'
_exptl_crystal_description needle
_exptl_crystal_F_000 372
_exptl_crystal_size_max 0.30
_exptl_crystal_size_mid 0.05
_exptl_crystal_size_min 0.05
_refine_diff_density_max 0.329
_refine_diff_density_min -0.183
_refine_diff_density_rms 0.046
_refine_ls_extinction_method none
_refine_ls_goodness_of_fit_ref 1.029
_refine_ls_hydrogen_treatment constr
_refine_ls_matrix_type full
_refine_ls_number_parameters 118
_refine_ls_number_reflns 1855
_refine_ls_number_restraints 0
_refine_ls_restrained_S_all 1.029
_refine_ls_R_factor_all 0.0545
_refine_ls_R_factor_gt 0.0434
_refine_ls_shift/su_max 0.000
_refine_ls_shift/su_mean 0.000
_refine_ls_structure_factor_coef Fsqd
_refine_ls_weighting_details 'calc w=1/[\s^2^(Fo^2^)+(0.0524P)^2^+0.2570P] where P=(Fo^2^+2Fc^2^)/3'
_refine_ls_weighting_scheme calc
_refine_ls_wR_factor_gt 0.1037
_refine_ls_wR_factor_ref 0.1091
_reflns_number_gt 1537
_reflns_number_total 1855
_reflns_threshold_expression >2sigma(I)
_cod_data_source_file cg049622csi20041104_043911.cif
_cod_data_source_block 3
_cod_depositor_comments
;
The following automatic conversions were performed:

'_chemical_melting_point' value '567 K' was changed to '567' - the
value should be numeric and without a unit
designator.

'_symmetry_cell_setting' value 'Monoclinic' changed to
'monoclinic' according to
/home/saulius/struct/CIF-dictionaries/cif_core.dic dictionary named
'cif_core.dic' version 2.4.1 from 2010-06-29.

Automatic conversion script
Id: cif_fix_values 1715 2011-07-08 13:25:40Z adriana 

The following automatic conversions were performed:

'_exptl_crystal_density_meas' value 'not measured' was changed to '?'
- the value is perceived as not measured.

Automatic conversion script
Id: cif_fix_values 3008 2015-01-20 13:52:24Z robertas 

The following automatic conversions were performed:

'_refine_ls_hydrogen_treatment' value 'constra' was replaced with the
value 'constr' as specified in the replacement file
'src/cod-tools/trunk/data/replacement-values/replacement_values.lst'.

Automatic conversion script
Id: cif_fix_values 5376 2017-05-30 11:51:03Z andrius 
;
_cod_original_sg_symbol_Hall 'P 2yn'
_cod_original_sg_symbol_H-M P2(1)/n
_cod_database_code 4504909

loop_
_symmetry_equiv_pos_as_xyz
'x, y, z'
'-x+1/2, y+1/2, -z+1/2'
'-x, -y, -z'
'x-1/2, -y-1/2, z-1/2'

loop_
_atom_site_label
_atom_site_type_symbol
_atom_site_fract_x
_atom_site_fract_y
_atom_site_fract_z
_atom_site_U_iso_or_equiv
_atom_site_adp_type
_atom_site_occupancy
_atom_site_symmetry_multiplicity
_atom_site_calc_flag
_atom_site_refinement_flags
N11 N 0.6299(3) 0.29398(9) 0.94954(10) 0.0197(3) Uani 1 1 d .
H11 H 0.7563 0.2543 0.9637 0.024 Uiso 1 1 calc R
N12 N 0.6563(3) 0.26982(9) 0.74808(10) 0.0234(3) Uani 1 1 d .
H12A H 0.6046 0.2871 0.6732 0.028 Uiso 1 1 d R
H12B H 0.7965 0.2308 0.7716 0.028 Uiso 1 1 d R
C12 C 0.5437(3) 0.31192(10) 0.83438(12) 0.0195(3) Uani 1 1 d .
C13 C 0.3374(3) 0.37481(11) 0.81336(14) 0.0253(4) Uani 1 1 d .
H13 H 0.2706 0.3890 0.7337 0.030 Uiso 1 1 calc R
C14 C 0.2359(4) 0.41473(12) 0.90846(16) 0.0322(4) Uani 1 1 d .
H14 H 0.0969 0.4567 0.8946 0.039 Uiso 1 1 calc R
C15 C 0.3330(3) 0.39497(12) 1.02676(14) 0.0304(4) Uani 1 1 d .
H15 H 0.2623 0.4233 1.0929 0.036 Uiso 1 1 calc R
C16 C 0.5301(3) 0.33450(11) 1.04391(13) 0.0238(4) Uani 1 1 d .
H16 H 0.5992 0.3203 1.1232 0.029 Uiso 1 1 calc R
O21 O -0.0018(2) 0.17608(7) 1.01204(9) 0.0216(3) Uani 1 1 d .
O22 O 0.0721(2) 0.15530(8) 0.82084(9) 0.0254(3) Uani 1 1 d .
C21 C 0.3148(3) 0.06708(10) 0.96749(12) 0.0170(3) Uani 1 1 d .
C22 C 0.3243(3) 0.02565(10) 1.08002(12) 0.0188(3) Uani 1 1 d .
H22 H 0.2043 0.0431 1.1351 0.023 Uiso 1 1 calc R
C23 C 0.4932(3) 0.04060(10) 0.88807(12) 0.0184(3) Uani 1 1 d .
H23 H 0.4889 0.0685 0.8112 0.022 Uiso 1 1 calc R
C24 C 0.1138(3) 0.13810(10) 0.92973(12) 0.0179(3) Uani 1 1 d .

loop_
_atom_site_aniso_label
_atom_site_aniso_U_11
_atom_site_aniso_U_22
_atom_site_aniso_U_33
_atom_site_aniso_U_23
_atom_site_aniso_U_13
_atom_site_aniso_U_12
N11 0.0202(7) 0.0224(7) 0.0165(6) 0.0022(5) 0.0009(5) 0.0031(5)
N12 0.0263(7) 0.0300(7) 0.0136(6) 0.0026(5) -0.0009(5) 0.0075(6)
C12 0.0206(8) 0.0215(8) 0.0161(7) 0.0023(6) 0.0001(5) -0.0014(6)
C13 0.0251(9) 0.0267(8) 0.0237(7) 0.0058(6) -0.0006(6) 0.0042(6)
C14 0.0303(9) 0.0299(9) 0.0370(9) 0.0036(7) 0.0057(7) 0.0121(7)
C15 0.0368(10) 0.0299(9) 0.0258(8) -0.0016(7) 0.0108(7) 0.0070(7)
C16 0.0289(9) 0.0253(8) 0.0177(7) 0.0004(6) 0.0056(6) -0.0013(7)
O21 0.0241(6) 0.0249(6) 0.0154(5) -0.0022(4) -0.0015(4) 0.0054(4)
O22 0.0278(6) 0.0326(6) 0.0158(5) 0.0040(4) 0.0011(4) 0.0093(5)
C21 0.0189(7) 0.0166(7) 0.0149(6) -0.0018(5) -0.0018(5) -0.0033(6)
C22 0.0200(8) 0.0222(8) 0.0143(7) -0.0011(6) 0.0020(5) -0.0014(6)
C23 0.0209(8) 0.0202(8) 0.0139(6) 0.0007(5) -0.0006(5) -0.0025(6)
C24 0.0188(7) 0.0193(7) 0.0152(6) -0.0002(5) -0.0005(5) -0.0018(6)

loop_
_atom_type_symbol
_atom_type_description
_atom_type_scat_dispersion_real
_atom_type_scat_dispersion_imag
_atom_type_scat_source
C C 0.0033 0.0016 'International Tables Vol C Tables 4.2.6.8 and 6.1.1.4'
H H 0.0000 0.0000 'International Tables Vol C Tables 4.2.6.8 and 6.1.1.4'
N N 0.0061 0.0033 'International Tables Vol C Tables 4.2.6.8 and 6.1.1.4'
O O 0.0106 0.0060 'International Tables Vol C Tables 4.2.6.8 and 6.1.1.4'

loop_
_geom_angle_atom_site_label_1
_geom_angle_atom_site_label_2
_geom_angle_atom_site_label_3
_geom_angle
_geom_angle_site_symmetry_1
C12 N11 C16 122.75(14) .
N12 C12 N11 118.31(14) .
N12 C12 C13 123.89(13) .
N11 C12 C13 117.81(13) .
C14 C13 C12 119.26(14) .
C13 C14 C15 121.17(16) .
C16 C15 C14 118.16(15) .
C15 C16 N11 120.84(14) .
C22 C21 C23 118.89(14) .
C22 C21 C24 121.35(13) .
C23 C21 C24 119.75(12) .
C23 C22 C21 120.42(13) 3_657
C22 C23 C21 120.69(13) 3_657
O22 C24 O21 124.70(14) .
O22 C24 C21 118.03(13) .
O21 C24 C21 117.27(12) .

loop_
_geom_bond_atom_site_label_1
_geom_bond_atom_site_label_2
_geom_bond_distance
_geom_bond_site_symmetry_2
N11 C12 1.3519(18) .
N11 C16 1.3536(19) .
N12 C12 1.3244(19) .
C12 C13 1.416(2) .
C13 C14 1.360(2) .
C14 C15 1.404(2) .
C15 C16 1.353(2) .
O21 C24 1.2709(17) .
O22 C24 1.2440(17) .
C21 C22 1.3939(19) .
C21 C23 1.395(2) .
C21 C24 1.506(2) .
C22 C23 1.380(2) 3_657
C23 C22 1.380(2) 3_657

loop_
_geom_hbond_atom_site_label_D
_geom_hbond_atom_site_label_H
_geom_hbond_atom_site_label_A
_geom_hbond_distance_DH
_geom_hbond_distance_HA
_geom_hbond_distance_DA
_geom_hbond_angle_DHA
_geom_hbond_site_symmetry_A
N12 H12B O22 0.94 1.85 2.7969(17) 178.8 1_655
N12 H12A O21 0.89 1.92 2.8090(16) 179.3 4_665
N11 H11 O21 0.88 1.75 2.6237(17) 172.3 1_655

loop_
_geom_torsion_atom_site_label_1
_geom_torsion_atom_site_label_2
_geom_torsion_atom_site_label_3
_geom_torsion_atom_site_label_4
_geom_torsion
_geom_torsion_site_symmetry_4
C16 N11 C12 N12 179.02(14) .
C16 N11 C12 C13 -1.0(2) .
N12 C12 C13 C14 -179.68(16) .
N11 C12 C13 C14 0.4(2) .
C12 C13 C14 C15 0.3(3) .
C13 C14 C15 C16 -0.4(3) .
C14 C15 C16 N11 -0.3(3) .
C12 N11 C16 C15 1.0(2) .
C23 C21 C22 C23 -0.2(2) 3_657
C24 C21 C22 C23 178.69(13) 3_657
C22 C21 C23 C22 0.2(2) 3_657
C24 C21 C23 C22 -178.70(13) 3_657
C22 C21 C24 O22 -162.01(14) .
C23 C21 C24 O22 16.8(2) .
C22 C21 C24 O21 17.8(2) .
C23 C21 C24 O21 -163.31(13) .
